data_4123131
loop_
_publ_author_name
'Yoshii, Ryousuke'
'Hirose, Amane'
'Tanaka, Kazuo'
'Chujo, Yoshiki'

_publ_section_title
;
 Functionalization of Boron Diiminates with Unique Optical Properties:
 Multicolor Tuning of Crystallization-Induced Emission and Introduction
 into the Main Chain of Conjugated Polymers.
;
_journal_name_full 'Journal of the American Chemical Society'
_journal_page_first 141218122017004
_journal_paper_doi 10.1021/ja510985v
_journal_year 2014
_chemical_formula_sum 'C22 H19 B F2 N2'
_chemical_formula_weight 360.20
_chemical_name_systematic
; 
 ? 
;
_space_group_IT_number 61
_symmetry_cell_setting orthorhombic
_symmetry_space_group_name_Hall '-P 2ac 2ab'
_symmetry_space_group_name_H-M 'P b c a'
_atom_sites_solution_hydrogens geom
_atom_sites_solution_primary direct
_atom_sites_solution_secondary difmap
_audit_creation_method SHELXL-97
_cell_angle_alpha 90.00
_cell_angle_beta 90.00
_cell_angle_gamma 90.00
_cell_formula_units_Z 8
_cell_length_a 8.1887(5)
_cell_length_b 10.9033(8)
_cell_length_c 40.705(3)
_cell_measurement_temperature 93(2)
_cell_volume 3634.3(4)
_computing_cell_refinement PROCESS-AUTO
_computing_data_collection PROCESS-AUTO
_computing_data_reduction 'Yadokari-XG (Wakita, 2000)'
_computing_molecular_graphics 'Yadokari-XG (Wakita, 2000)'
_computing_publication_material 'Yadokari-XG (Wakita, 2000)'
_computing_structure_refinement 'SHELXL-97 (Sheldrick, 1997)'
_computing_structure_solution 'SHELXS-97 (Sheldrick, 1990)'
_diffrn_ambient_temperature 93(2)
_diffrn_measured_fraction_theta_full 0.999
_diffrn_measured_fraction_theta_max 0.999
_diffrn_radiation_monochromator graphite
_diffrn_radiation_source 'fine-focus sealed tube'
_diffrn_radiation_type MoK\a
_diffrn_radiation_wavelength 0.71075
_diffrn_reflns_av_R_equivalents 0.1414
_diffrn_reflns_av_sigmaI/netI 0.0737
_diffrn_reflns_limit_h_max 10
_diffrn_reflns_limit_h_min -10
_diffrn_reflns_limit_k_max 14
_diffrn_reflns_limit_k_min -14
_diffrn_reflns_limit_l_max 52
_diffrn_reflns_limit_l_min -52
_diffrn_reflns_number 31928
_diffrn_reflns_theta_full 27.48
_diffrn_reflns_theta_max 27.48
_diffrn_reflns_theta_min 3.00
_exptl_absorpt_coefficient_mu 0.091
_exptl_absorpt_correction_T_max 0.9559
_exptl_absorpt_correction_T_min 0.8389
_exptl_absorpt_correction_type multi-scan
_exptl_absorpt_process_details
;
    Higashi, T. (1995). Program for Absorption Correction.
    Rigaku  
Corporation, Tokyo, Japan.
;
_exptl_crystal_density_diffrn 1.317
_exptl_crystal_density_method 'not measured'
_exptl_crystal_F_000 1504
_exptl_crystal_size_max 0.30
_exptl_crystal_size_mid 0.15
_exptl_crystal_size_min 0.07
_refine_diff_density_max 0.231
_refine_diff_density_min -0.293
_refine_diff_density_rms 0.053
_refine_ls_extinction_method none
_refine_ls_goodness_of_fit_ref 1.057
_refine_ls_hydrogen_treatment mixed
_refine_ls_matrix_type full
_refine_ls_number_parameters 320
_refine_ls_number_reflns 4167
_refine_ls_number_restraints 0
_refine_ls_restrained_S_all 1.057
_refine_ls_R_factor_all 0.1168
_refine_ls_R_factor_gt 0.0677
_refine_ls_shift/su_max 0.000
_refine_ls_shift/su_mean 0.000
_refine_ls_structure_factor_coef Fsqd
_refine_ls_weighting_details 'calc w=1/[\s^2^(Fo^2^)+(0.0458P)^2^+1.9328P] where P=(Fo^2^+2Fc^2^)/3'
_refine_ls_weighting_scheme calc
_refine_ls_wR_factor_gt 0.1209
_refine_ls_wR_factor_ref 0.1385
_reflns_number_gt 2736
_reflns_number_total 4167
_reflns_threshold_expression >2sigma(I)
_cod_data_source_file M-H(Me).cif
_cod_data_source_block 1
_cod_original_sg_symbol_H-M p_bca
_cod_database_code 4123131

loop_
_symmetry_equiv_pos_as_xyz
'x, y, z'
'-x+1/2, -y, z+1/2'
'x+1/2, -y+1/2, -z'
'-x, y+1/2, -z+1/2'
'-x, -y, -z'
'x-1/2, y, -z-1/2'
'-x-1/2, y-1/2, z'
'x, -y-1/2, z-1/2'

loop_
_atom_site_label
_atom_site_type_symbol
_atom_site_fract_x
_atom_site_fract_y
_atom_site_fract_z
_atom_site_U_iso_or_equiv
_atom_site_adp_type
_atom_site_occupancy
_atom_site_symmetry_multiplicity
_atom_site_calc_flag
C1 C 0.7225(3) 0.0037(2) 0.11614(6) 0.0265(6) Uani 1 1 d
H1 H 0.821(3) 0.008(2) 0.1037(5) 0.023(6) Uiso 1 1 d
C2 C 0.5840(3) -0.0480(2) 0.10276(6) 0.0243(5) Uani 1 1 d
C3 C 0.5935(3) -0.0915(2) 0.06802(5) 0.0226(5) Uani 1 1 d
C4 C 0.5481(3) -0.2100(2) 0.05910(6) 0.0262(6) Uani 1 1 d
H2 H 0.501(3) -0.266(2) 0.0752(5) 0.021(6) Uiso 1 1 d
C5 C 0.5717(3) -0.2501(3) 0.02709(6) 0.0294(6) Uani 1 1 d
H3 H 0.538(3) -0.334(2) 0.0202(6) 0.031(7) Uiso 1 1 d
C6 C 0.6385(3) -0.1722(3) 0.00369(6) 0.0311(6) Uani 1 1 d
H4 H 0.655(3) -0.202(2) -0.0187(6) 0.034(7) Uiso 1 1 d
C7 C 0.6809(3) -0.0538(2) 0.01232(6) 0.0297(6) Uani 1 1 d
H5 H 0.727(3) 0.003(2) -0.0036(5) 0.021(6) Uiso 1 1 d
C8 C 0.6586(3) -0.0142(2) 0.04441(6) 0.0257(6) Uani 1 1 d
H6 H 0.684(3) 0.065(2) 0.0506(6) 0.027(7) Uiso 1 1 d
C9 C 0.2960(3) -0.0973(2) 0.10543(5) 0.0230(5) Uani 1 1 d
C10 C 0.2113(3) -0.1973(2) 0.11763(6) 0.0261(6) Uani 1 1 d
H7 H 0.253(3) -0.242(2) 0.1362(5) 0.029(7) Uiso 1 1 d
C11 C 0.0683(3) -0.2354(2) 0.10248(6) 0.0281(6) Uani 1 1 d
H8 H 0.009(3) -0.307(2) 0.1112(5) 0.024(6) Uiso 1 1 d
C12 C 0.0100(3) -0.1751(2) 0.07508(6) 0.0275(6) Uani 1 1 d
H9 H -0.090(3) -0.201(2) 0.0635(5) 0.024(6) Uiso 1 1 d
C13 C 0.0927(3) -0.0728(2) 0.06319(6) 0.0264(6) Uani 1 1 d
H10 H 0.051(3) -0.028(2) 0.0444(6) 0.026(6) Uiso 1 1 d
C14 C 0.2343(3) -0.0328(2) 0.07858(6) 0.0255(5) Uani 1 1 d
H11 H 0.296(3) 0.039(2) 0.0712(6) 0.030(7) Uiso 1 1 d
C15 C 0.7294(3) 0.0480(2) 0.14847(6) 0.0267(6) Uani 1 1 d
C16 C 0.8842(4) 0.1056(3) 0.16063(8) 0.0380(7) Uani 1 1 d
H12 H 0.971(4) 0.102(3) 0.1454(7) 0.057(9) Uiso 1 1 d
H13 H 0.928(4) 0.059(3) 0.1783(8) 0.061(10) Uiso 1 1 d
H14 H 0.867(4) 0.195(3) 0.1690(8) 0.075(11) Uiso 1 1 d
C17 C 0.6098(3) 0.0821(2) 0.20146(6) 0.0248(5) Uani 1 1 d
C18 C 0.5558(3) 0.1980(2) 0.20967(6) 0.0299(6) Uani 1 1 d
H15 H 0.509(3) 0.252(2) 0.1930(6) 0.034(7) Uiso 1 1 d
C19 C 0.5696(3) 0.2369(3) 0.24217(6) 0.0334(6) Uani 1 1 d
H16 H 0.533(3) 0.319(3) 0.2480(7) 0.049(8) Uiso 1 1 d
C20 C 0.6366(3) 0.1602(3) 0.26576(6) 0.0334(6) Uani 1 1 d
H17 H 0.649(3) 0.191(2) 0.2890(6) 0.043(8) Uiso 1 1 d
C21 C 0.6879(3) 0.0442(3) 0.25722(6) 0.0334(6) Uani 1 1 d
H18 H 0.739(3) -0.010(2) 0.2737(5) 0.027(6) Uiso 1 1 d
C22 C 0.6738(3) 0.0040(3) 0.22495(6) 0.0299(6) Uani 1 1 d
H19 H 0.714(3) -0.077(2) 0.2179(5) 0.027(7) Uiso 1 1 d
B1 B 0.4376(3) -0.0247(3) 0.15773(6) 0.0241(6) Uani 1 1 d
F1 F 0.30664(16) 0.05430(13) 0.16269(3) 0.0298(4) Uani 1 1 d
F2 F 0.41647(17) -0.12833(13) 0.17720(3) 0.0323(4) Uani 1 1 d
N1 N 0.4460(2) -0.05955(18) 0.12077(4) 0.0226(5) Uani 1 1 d
N2 N 0.5992(2) 0.03930(18) 0.16758(5) 0.0247(5) Uani 1 1 d

loop_
_atom_site_aniso_label
_atom_site_aniso_U_11
_atom_site_aniso_U_22
_atom_site_aniso_U_33
_atom_site_aniso_U_23
_atom_site_aniso_U_13
_atom_site_aniso_U_12
C1 0.0238(13) 0.0298(14) 0.0257(12) -0.0026(11) 0.0022(11) 0.0006(11)
C2 0.0281(13) 0.0219(12) 0.0229(12) 0.0011(10) 0.0004(11) 0.0037(11)
C3 0.0200(11) 0.0251(13) 0.0227(12) -0.0029(10) -0.0005(10) 0.0026(10)
C4 0.0227(12) 0.0260(14) 0.0300(13) -0.0011(11) 0.0018(11) -0.0001(11)
C5 0.0281(13) 0.0275(15) 0.0327(14) -0.0071(12) -0.0031(12) 0.0013(12)
C6 0.0288(14) 0.0376(16) 0.0268(13) -0.0060(12) 0.0020(11) 0.0048(12)
C7 0.0292(14) 0.0341(15) 0.0259(13) 0.0028(12) 0.0010(12) -0.0006(12)
C8 0.0244(12) 0.0255(15) 0.0272(12) -0.0022(11) -0.0017(11) -0.0005(11)
C9 0.0230(12) 0.0225(12) 0.0234(11) -0.0029(10) 0.0037(10) 0.0000(10)
C10 0.0267(13) 0.0235(14) 0.0280(12) 0.0003(11) 0.0014(11) 0.0008(11)
C11 0.0248(13) 0.0236(14) 0.0360(14) -0.0022(12) 0.0055(12) -0.0040(11)
C12 0.0224(12) 0.0287(14) 0.0314(13) -0.0086(12) -0.0001(11) 0.0024(11)
C13 0.0246(12) 0.0301(15) 0.0247(12) -0.0019(11) 0.0003(11) 0.0031(11)
C14 0.0243(12) 0.0241(14) 0.0280(12) -0.0002(11) 0.0008(11) -0.0014(11)
C15 0.0265(13) 0.0263(13) 0.0272(12) -0.0001(11) -0.0004(11) 0.0022(11)
C16 0.0289(15) 0.050(2) 0.0349(16) -0.0091(15) 0.0026(14) -0.0083(14)
C17 0.0242(12) 0.0268(14) 0.0233(12) -0.0057(10) 0.0011(10) -0.0026(11)
C18 0.0284(13) 0.0285(15) 0.0328(14) -0.0023(12) 0.0001(12) -0.0028(12)
C19 0.0326(15) 0.0306(16) 0.0369(15) -0.0094(12) 0.0076(13) -0.0055(12)
C20 0.0306(14) 0.0415(17) 0.0281(14) -0.0087(12) 0.0045(12) -0.0095(13)
C21 0.0339(14) 0.0397(17) 0.0266(13) -0.0019(12) -0.0049(12) -0.0040(13)
C22 0.0320(14) 0.0301(15) 0.0276(13) -0.0040(12) -0.0014(12) 0.0019(12)
B1 0.0257(14) 0.0251(15) 0.0214(13) -0.0010(11) -0.0007(12) 0.0004(12)
F1 0.0258(7) 0.0352(8) 0.0284(7) -0.0042(6) 0.0010(6) 0.0042(6)
F2 0.0409(9) 0.0294(8) 0.0268(7) 0.0056(6) -0.0030(7) -0.0071(7)
N1 0.0220(10) 0.0223(11) 0.0236(10) -0.0009(8) 0.0005(9) -0.0023(9)
N2 0.0264(10) 0.0248(11) 0.0228(10) -0.0027(9) -0.0012(9) 0.0001(9)

loop_
_atom_type_symbol
_atom_type_description
_atom_type_scat_dispersion_real
_atom_type_scat_dispersion_imag
_atom_type_scat_source
C C 0.0033 0.0016 'International Tables Vol C Tables 4.2.6.8 and 6.1.1.4'
H H 0.0000 0.0000 'International Tables Vol C Tables 4.2.6.8 and 6.1.1.4'
B B 0.0013 0.0007 'International Tables Vol C Tables 4.2.6.8 and 6.1.1.4'
F F 0.0171 0.0103 'International Tables Vol C Tables 4.2.6.8 and 6.1.1.4'
N N 0.0061 0.0033 'International Tables Vol C Tables 4.2.6.8 and 6.1.1.4'

loop_
_geom_angle_atom_site_label_1
_geom_angle_atom_site_label_2
_geom_angle_atom_site_label_3
_geom_angle
C2 C1 C15 123.0(2)
N1 C2 C1 120.7(2)
N1 C2 C3 121.8(2)
C1 C2 C3 117.5(2)
C8 C3 C4 119.1(2)
C8 C3 C2 118.9(2)
C4 C3 C2 121.8(2)
C5 C4 C3 120.0(2)
C4 C5 C6 120.4(3)
C7 C6 C5 119.8(2)
C6 C7 C8 119.8(3)
C3 C8 C7 120.9(2)
C10 C9 C14 119.8(2)
C10 C9 N1 119.8(2)
C14 C9 N1 120.3(2)
C9 C10 C11 119.9(2)
C12 C11 C10 120.6(2)
C11 C12 C13 119.6(2)
C14 C13 C12 120.1(2)
C13 C14 C9 119.8(2)
N2 C15 C1 119.6(2)
N2 C15 C16 121.2(2)
C1 C15 C16 119.2(2)
C18 C17 C22 121.2(2)
C18 C17 N2 120.2(2)
C22 C17 N2 118.7(2)
C17 C18 C19 118.9(3)
C20 C19 C18 120.4(3)
C21 C20 C19 120.0(2)
C20 C21 C22 120.2(3)
C17 C22 C21 119.4(3)
F1 B1 F2 109.0(2)
F1 B1 N2 110.0(2)
F2 B1 N2 108.95(19)
F1 B1 N1 109.05(19)
F2 B1 N1 111.0(2)
N2 B1 N1 108.85(19)
C2 N1 C9 120.33(19)
C2 N1 B1 122.61(19)
C9 N1 B1 116.92(18)
C15 N2 C17 119.0(2)
C15 N2 B1 124.7(2)
C17 N2 B1 116.10(18)

loop_
_geom_bond_atom_site_label_1
_geom_bond_atom_site_label_2
_geom_bond_distance
C1 C2 1.379(3)
C1 C15 1.403(3)
C2 N1 1.353(3)
C2 C3 1.493(3)
C3 C8 1.385(3)
C3 C4 1.393(3)
C4 C5 1.388(3)
C5 C6 1.389(4)
C6 C7 1.382(4)
C7 C8 1.388(3)
C9 C10 1.384(3)
C9 C14 1.394(3)
C9 N1 1.438(3)
C10 C11 1.387(3)
C11 C12 1.380(4)
C12 C13 1.391(4)
C13 C14 1.389(3)
C15 N2 1.323(3)
C15 C16 1.499(3)
C17 C18 1.381(3)
C17 C22 1.384(3)
C17 N2 1.458(3)
C18 C19 1.394(4)
C19 C20 1.387(4)
C20 C21 1.377(4)
C21 C22 1.390(3)
B1 F1 1.390(3)
B1 F2 1.391(3)
B1 N2 1.549(3)
B1 N1 1.553(3)

loop_
_geom_torsion_atom_site_label_1
_geom_torsion_atom_site_label_2
_geom_torsion_atom_site_label_3
_geom_torsion_atom_site_label_4
_geom_torsion
C15 C1 C2 N1 -0.6(4)
C15 C1 C2 C3 180.0(2)
N1 C2 C3 C8 132.1(2)
C1 C2 C3 C8 -48.5(3)
N1 C2 C3 C4 -51.9(3)
C1 C2 C3 C4 127.5(3)
C8 C3 C4 C5 1.4(4)
C2 C3 C4 C5 -174.5(2)
C3 C4 C5 C6 -0.8(4)
C4 C5 C6 C7 -0.4(4)
C5 C6 C7 C8 0.9(4)
C4 C3 C8 C7 -0.8(4)
C2 C3 C8 C7 175.2(2)
C6 C7 C8 C3 -0.3(4)
C14 C9 C10 C11 2.1(3)
N1 C9 C10 C11 -178.7(2)
C9 C10 C11 C12 0.6(4)
C10 C11 C12 C13 -2.0(4)
C11 C12 C13 C14 0.9(4)
C12 C13 C14 C9 1.8(4)
C10 C9 C14 C13 -3.2(3)
N1 C9 C14 C13 177.6(2)
C2 C1 C15 N2 0.9(4)
C2 C1 C15 C16 -178.5(3)
C22 C17 C18 C19 1.3(4)
N2 C17 C18 C19 -179.1(2)
C17 C18 C19 C20 0.0(4)
C18 C19 C20 C21 -0.9(4)
C19 C20 C21 C22 0.4(4)
C18 C17 C22 C21 -1.8(4)
N2 C17 C22 C21 178.7(2)
C20 C21 C22 C17 0.9(4)
C1 C2 N1 C9 171.2(2)
C3 C2 N1 C9 -9.5(3)
C1 C2 N1 B1 -4.4(4)
C3 C2 N1 B1 174.9(2)
C10 C9 N1 C2 125.5(2)
C14 C9 N1 C2 -55.3(3)
C10 C9 N1 B1 -58.6(3)
C14 C9 N1 B1 120.5(2)
F1 B1 N1 C2 127.9(2)
F2 B1 N1 C2 -112.0(2)
N2 B1 N1 C2 7.9(3)
F1 B1 N1 C9 -47.8(3)
F2 B1 N1 C9 72.2(3)
N2 B1 N1 C9 -167.84(18)
C1 C15 N2 C17 178.0(2)
C16 C15 N2 C17 -2.6(4)
C1 C15 N2 B1 4.0(4)
C16 C15 N2 B1 -176.6(3)
C18 C17 N2 C15 96.9(3)
C22 C17 N2 C15 -83.5(3)
C18 C17 N2 B1 -88.5(3)
C22 C17 N2 B1 91.0(3)
F1 B1 N2 C15 -127.3(2)
F2 B1 N2 C15 113.4(2)
N1 B1 N2 C15 -7.8(3)
F1 B1 N2 C17 58.6(3)
F2 B1 N2 C17 -60.8(3)
N1 B1 N2 C17 178.00(19)
